data_4313741
loop_
_publ_author_name
'T. Whitfield'
'X. Wang'
'A. J. Jacobson'

_publ_section_title
;
 Vanadogermanate Cluster Anions
;
_journal_name_full 'Inorganic Chemistry'
_journal_page_first 3728
_journal_page_last 3733
_journal_paper_doi 10.1021/ic0206185
_journal_volume 42
_journal_year 2003
_chemical_formula_sum 'C2.91 H8.91 Ge0.73 N1.45 O4.64 V1.27'
_chemical_formula_weight 256.10
_chemical_name_systematic
;
  ?
;
_space_group_IT_number 134
_symmetry_cell_setting tetragonal
_symmetry_space_group_name_Hall '-P 4ac 2bc'
_symmetry_space_group_name_H-M 'P 42/n n m :2'
_atom_sites_solution_hydrogens geom
_atom_sites_solution_primary direct
_atom_sites_solution_secondary difmap
_audit_creation_method SHELXL-97
_cell_angle_alpha 90.00
_cell_angle_beta 90.00
_cell_angle_gamma 90.00
_cell_formula_units_Z 22
_cell_length_a 14.9950(7)
_cell_length_b 14.9950(7)
_cell_length_c 18.4077(12)
_cell_measurement_temperature 293(2)
_cell_volume 4139.0(4)
_computing_structure_refinement 'SHELXL-97 (Sheldrick, 1997)'
_diffrn_ambient_temperature 293(2)
_diffrn_measured_fraction_theta_full 0.960
_diffrn_measured_fraction_theta_max 0.960
_diffrn_radiation_monochromator graphite
_diffrn_radiation_source 'fine-focus sealed tube'
_diffrn_radiation_type MoK\a
_diffrn_radiation_wavelength 0.71073
_diffrn_reflns_av_R_equivalents 0.1076
_diffrn_reflns_av_sigmaI/netI 0.0633
_diffrn_reflns_limit_h_max 19
_diffrn_reflns_limit_h_min -18
_diffrn_reflns_limit_k_max 19
_diffrn_reflns_limit_k_min -19
_diffrn_reflns_limit_l_max 24
_diffrn_reflns_limit_l_min -17
_diffrn_reflns_number 24417
_diffrn_reflns_theta_full 28.44
_diffrn_reflns_theta_max 28.44
_diffrn_reflns_theta_min 1.75
_exptl_absorpt_coefficient_mu 4.457
_exptl_crystal_density_diffrn 2.260
_exptl_crystal_density_method 'not measured'
_exptl_crystal_F_000 2776
_refine_diff_density_max 1.400
_refine_diff_density_min -0.709
_refine_diff_density_rms 0.156
_refine_ls_extinction_coef 0.00013(14)
_refine_ls_extinction_expression Fc^*^=kFc[1+0.001xFc^2^\l^3^/sin(2\q)]^-1/4^
_refine_ls_extinction_method SHELXL
_refine_ls_goodness_of_fit_ref 1.021
_refine_ls_hydrogen_treatment mixed
_refine_ls_matrix_type full
_refine_ls_number_parameters 157
_refine_ls_number_reflns 2647
_refine_ls_number_restraints 4
_refine_ls_restrained_S_all 1.023
_refine_ls_R_factor_all 0.0911
_refine_ls_R_factor_gt 0.0493
_refine_ls_shift/su_max 0.089
_refine_ls_shift/su_mean 0.004
_refine_ls_structure_factor_coef Fsqd
_refine_ls_weighting_details 'calc w=1/[\s^2^(Fo^2^)+(0.0870P)^2^+4.9153P] where P=(Fo^2^+2Fc^2^)/3'
_refine_ls_weighting_scheme calc
_refine_ls_wR_factor_gt 0.1339
_refine_ls_wR_factor_ref 0.1504
_reflns_number_gt 1706
_reflns_number_total 2647
_reflns_threshold_expression >2sigma(I)
_cod_data_source_file ic0206185_2.cif
_cod_data_source_block 134
_cod_original_sg_symbol_H-M 'P 42/n n m'
_cod_database_code 4313741

loop_
_symmetry_equiv_pos_as_xyz
'x, y, z'
'-x+1/2, -y+1/2, z'
'-y+1/2, x, z+1/2'
'y, -x+1/2, z+1/2'
'-x+1/2, y, -z+1/2'
'x, -y+1/2, -z+1/2'
'y, x, -z'
'-y+1/2, -x+1/2, -z'
'-x, -y, -z'
'x-1/2, y-1/2, -z'
'y-1/2, -x, -z-1/2'
'-y, x-1/2, -z-1/2'
'x-1/2, -y, z-1/2'
'-x, y-1/2, z-1/2'
'-y, -x, z'
'y-1/2, x-1/2, z'

loop_
_atom_site_label
_atom_site_type_symbol
_atom_site_fract_x
_atom_site_fract_y
_atom_site_fract_z
_atom_site_U_iso_or_equiv
_atom_site_adp_type
_atom_site_occupancy
_atom_site_symmetry_multiplicity
_atom_site_calc_flag
_atom_site_refinement_flags
_atom_site_disorder_assembly
_atom_site_disorder_group
Ge Ge 0.17971(4) 0.53880(4) 0.58438(3) 0.0279(2) Uani 1 1 d . . .
V1 V 0.2500 0.7500 0.54644(10) 0.0219(4) Uani 1 4 d S . .
V2 V 0.38505(6) 0.61495(6) 0.61317(7) 0.0253(3) Uani 1 2 d S . .
V3 V 0.2500 0.48800(9) 0.7500 0.0245(3) Uani 1 2 d S . .
V4 V 0.43765(6) 0.56235(6) 0.75436(7) 0.0258(3) Uani 1 2 d S . .
O1 O 0.4651(3) 0.6579(3) 0.6879(2) 0.0274(9) Uani 1 1 d . . .
O2 O 0.1571(3) 0.5212(3) 0.6766(2) 0.0299(9) Uani 1 1 d . . .
O3 O 0.2500 0.3810(4) 0.7500 0.0387(15) Uani 1 2 d S . .
O4 O 0.2615(3) 0.6220(3) 0.5736(2) 0.0343(10) Uani 1 1 d . . .
O5 O 0.2112(3) 0.4395(3) 0.5442(3) 0.0465(13) Uani 1 1 d . . .
O6 O 0.5134(3) 0.4866(3) 0.7514(4) 0.0444(17) Uani 1 2 d S . .
O7 O 0.0812(3) 0.5812(3) 0.5452(3) 0.0326(14) Uani 1 2 d S . .
O8 O 0.4416(3) 0.5584(3) 0.5562(3) 0.0427(16) Uani 1 2 d S . .
O9 O 0.2500 0.7500 0.4598(5) 0.0336(19) Uani 1 4 d S . .
O10A O 0.2500 0.7500 0.730(5) 0.07(4) Uani 0.32 4 d SP . .
O10B O 0.2500 0.7500 0.671(3) 0.09(4) Uani 0.18 4 d SP . .
N1 N -0.0273(6) 0.8223(6) 0.4280(4) 0.092(3) Uani 1 1 d . . .
H1A H -0.0151 0.8772 0.4451 0.110 Uiso 1 1 calc R . .
H1B H -0.0380 0.7860 0.4660 0.110 Uiso 1 1 calc R . .
N2 N -0.0482(10) 0.7013(8) 0.3151(6) 0.164(7) Uani 1 1 d D . .
H2A H -0.0599 0.6461 0.2983 0.197 Uiso 1 1 calc R . .
H2B H -0.0371 0.7372 0.2770 0.197 Uiso 1 1 calc R . .
C1 C 0.0464(7) 0.7896(12) 0.3865(7) 0.182(11) Uani 1 1 d D . .
H1C H 0.1001 0.7904 0.4159 0.219 Uiso 1 1 calc R . .
H1D H 0.0560 0.8275 0.3445 0.219 Uiso 1 1 calc R . .
C2 C -0.1041(8) 0.8253(7) 0.3807(5) 0.098(4) Uani 1 1 d D . .
H2C H -0.0917 0.8630 0.3391 0.118 Uiso 1 1 calc R . .
H2D H -0.1548 0.8499 0.4065 0.118 Uiso 1 1 calc R . .
C3 C -0.1243(8) 0.7349(8) 0.3565(7) 0.121(6) Uani 1 1 d D . .
H3A H -0.1773 0.7352 0.3263 0.145 Uiso 1 1 calc R . .
H3B H -0.1353 0.6968 0.3982 0.145 Uiso 1 1 calc R . .
C4 C 0.0275(12) 0.6991(12) 0.3631(8) 0.270(18) Uani 1 1 d D . .
H4A H 0.0788 0.6745 0.3381 0.324 Uiso 1 1 calc R . .
H4B H 0.0146 0.6619 0.4049 0.324 Uiso 1 1 calc R . .

loop_
_atom_site_aniso_label
_atom_site_aniso_U_11
_atom_site_aniso_U_22
_atom_site_aniso_U_33
_atom_site_aniso_U_23
_atom_site_aniso_U_13
_atom_site_aniso_U_12
Ge 0.0364(4) 0.0251(3) 0.0222(3) -0.0005(3) 0.0007(3) -0.0041(2)
V1 0.0225(6) 0.0225(6) 0.0207(9) 0.000 0.000 0.0004(8)
V2 0.0272(5) 0.0272(5) 0.0215(7) -0.0012(4) 0.0012(4) 0.0040(6)
V3 0.0342(8) 0.0195(7) 0.0198(7) 0.000 0.0008(6) 0.000
V4 0.0277(5) 0.0277(5) 0.0220(7) -0.0006(4) 0.0006(4) 0.0093(6)
O1 0.027(2) 0.033(2) 0.022(2) -0.0005(17) -0.0002(16) 0.0011(17)
O2 0.032(2) 0.035(2) 0.023(2) 0.0007(18) 0.0014(17) 0.0024(18)
O3 0.058(4) 0.021(3) 0.037(3) 0.000 0.006(3) 0.000
O4 0.031(2) 0.033(2) 0.039(3) 0.0103(19) -0.0022(18) -0.0051(18)
O5 0.070(4) 0.026(2) 0.043(3) -0.007(2) 0.010(3) 0.002(2)
O6 0.046(3) 0.046(3) 0.042(4) -0.001(2) 0.001(2) 0.024(3)
O7 0.035(2) 0.035(2) 0.028(3) -0.0082(18) -0.0082(18) -0.007(3)
O8 0.048(3) 0.048(3) 0.033(3) -0.006(2) 0.006(2) 0.011(3)
O9 0.036(3) 0.036(3) 0.029(5) 0.000 0.000 -0.001(4)
O10A 0.028(10) 0.028(10) 0.16(13) 0.000 0.000 0.01(2)
O10B 0.14(6) 0.14(6) 0.01(3) 0.000 0.000 -0.13(6)
N1 0.114(8) 0.114(7) 0.047(4) 0.003(5) -0.013(5) -0.065(6)
N2 0.33(2) 0.098(9) 0.068(7) -0.025(6) 0.000(10) 0.056(11)
C1 0.022(5) 0.44(3) 0.081(9) 0.083(15) 0.007(5) -0.009(10)
C2 0.132(10) 0.117(9) 0.045(5) -0.010(6) -0.016(6) 0.088(8)
C3 0.125(11) 0.144(12) 0.094(9) 0.028(8) -0.033(8) -0.101(10)
C4 0.38(3) 0.36(3) 0.069(9) -0.061(14) -0.046(14) 0.33(3)

loop_
_atom_type_symbol
_atom_type_description
_atom_type_scat_dispersion_real
_atom_type_scat_dispersion_imag
_atom_type_scat_source
C C 0.0033 0.0016 'International Tables Vol C Tables 4.2.6.8 and 6.1.1.4'
O O 0.0106 0.0060 'International Tables Vol C Tables 4.2.6.8 and 6.1.1.4'
V V 0.3005 0.5294 'International Tables Vol C Tables 4.2.6.8 and 6.1.1.4'
Ge Ge 0.1547 1.8001 'International Tables Vol C Tables 4.2.6.8 and 6.1.1.4'
N N 0.0061 0.0033 'International Tables Vol C Tables 4.2.6.8 and 6.1.1.4'
H H 0.0000 0.0000 'International Tables Vol C Tables 4.2.6.8 and 6.1.1.4'

loop_
_geom_angle_atom_site_label_1
_geom_angle_atom_site_label_2
_geom_angle_atom_site_label_3
_geom_angle
_geom_angle_site_symmetry_1
_geom_angle_site_symmetry_3
_geom_angle_publ_flag
O5 Ge O2 109.7(2) . . ?
O5 Ge O4 111.8(2) . . ?
O2 Ge O4 110.6(2) . . ?
O5 Ge O7 111.4(2) . . ?
O2 Ge O7 106.8(2) . . ?
O4 Ge O7 106.4(2) . . ?
O9 V1 O4 104.51(14) . 16_565 ?
O9 V1 O4 104.51(14) . . ?
O4 V1 O4 96.0(2) 16_565 . ?
O9 V1 O4 104.51(14) . 15_665 ?
O4 V1 O4 151.0(3) 16_565 15_665 ?
O4 V1 O4 76.7(2) . 15_665 ?
O9 V1 O4 104.51(14) . 2_565 ?
O4 V1 O4 76.7(2) 16_565 2_565 ?
O4 V1 O4 151.0(3) . 2_565 ?
O4 V1 O4 96.0(2) 15_665 2_565 ?
O9 V1 O10B 180.000(14) . . ?
O4 V1 O10B 75.49(14) 16_565 . ?
O4 V1 O10B 75.49(14) . . ?
O4 V1 O10B 75.49(14) 15_665 . ?
O4 V1 O10B 75.49(14) 2_565 . ?
O9 V1 V2 113.21(4) . 2_565 ?
O4 V1 V2 38.58(12) 16_565 2_565 ?
O4 V1 V2 125.74(14) . 2_565 ?
O4 V1 V2 125.74(14) 15_665 2_565 ?
O4 V1 V2 38.58(12) 2_565 2_565 ?
O10B V1 V2 66.79(4) . 2_565 ?
O9 V1 V2 113.21(4) . . ?
O4 V1 V2 125.74(14) 16_565 . ?
O4 V1 V2 38.58(12) . . ?
O4 V1 V2 38.58(12) 15_665 . ?
O4 V1 V2 125.74(14) 2_565 . ?
O10B V1 V2 66.79(4) . . ?
V2 V1 V2 133.57(8) 2_565 . ?
O8 V2 O1 108.3(2) . 15_665 ?
O8 V2 O1 108.3(2) . . ?
O1 V2 O1 84.7(2) 15_665 . ?
O8 V2 O4 106.4(2) . . ?
O1 V2 O4 89.06(17) 15_665 . ?
O1 V2 O4 144.94(19) . . ?
O8 V2 O4 106.4(2) . 15_665 ?
O1 V2 O4 144.94(19) 15_665 15_665 ?
O1 V2 O4 89.06(17) . 15_665 ?
O4 V2 O4 76.6(2) . 15_665 ?
O8 V2 V4 107.9(3) . . ?
O1 V2 V4 42.85(12) 15_665 . ?
O1 V2 V4 42.85(12) . . ?
O4 V2 V4 127.59(13) . . ?
O4 V2 V4 127.59(13) 15_665 . ?
O8 V2 V1 115.6(3) . . ?
O1 V2 V1 117.83(13) 15_665 . ?
O1 V2 V1 117.83(13) . . ?
O4 V2 V1 38.52(12) . . ?
O4 V2 V1 38.52(12) 15_665 . ?
V4 V2 V1 136.44(6) . . ?
O3 V3 O1 111.41(12) . 11_567 ?
O3 V3 O1 111.41(12) . 15_665 ?
O1 V3 O1 137.2(2) 11_567 15_665 ?
O3 V3 O2 104.38(12) . 5_556 ?
O1 V3 O2 90.44(16) 11_567 5_556 ?
O1 V3 O2 79.10(17) 15_665 5_556 ?
O3 V3 O2 104.38(12) . . ?
O1 V3 O2 79.10(17) 11_567 . ?
O1 V3 O2 90.44(16) 15_665 . ?
O2 V3 O2 151.2(2) 5_556 . ?
O3 V3 V4 111.61(3) . . ?
O1 V3 V4 121.09(13) 11_567 . ?
O1 V3 V4 38.25(12) 15_665 . ?
O2 V3 V4 40.93(12) 5_556 . ?
O2 V3 V4 124.93(13) . . ?
O3 V3 V4 111.61(3) . 11_567 ?
O1 V3 V4 38.25(12) 11_567 11_567 ?
O1 V3 V4 121.09(12) 15_665 11_567 ?
O2 V3 V4 124.93(12) 5_556 11_567 ?
O2 V3 V4 40.93(12) . 11_567 ?
V4 V3 V4 136.78(6) . 11_567 ?
O6 V4 O1 110.7(2) . 15_665 ?
O6 V4 O1 110.7(2) . . ?
O1 V4 O1 85.2(2) 15_665 . ?
O6 V4 O2 107.7(2) . 5_556 ?
O1 V4 O2 79.00(17) 15_665 5_556 ?
O1 V4 O2 141.51(18) . 5_556 ?
O6 V4 O2 107.7(2) . 12_667 ?
O1 V4 O2 141.51(18) 15_665 12_667 ?
O1 V4 O2 79.00(17) . 12_667 ?
O2 V4 O2 92.0(2) 5_556 12_667 ?
O6 V4 V2 111.3(2) . . ?
O1 V4 V2 43.09(12) 15_665 . ?
O1 V4 V2 43.09(12) . . ?
O2 V4 V2 118.09(13) 5_556 . ?
O2 V4 V2 118.09(13) 12_667 . ?
O6 V4 V3 113.31(3) . . ?
O1 V4 V3 38.17(12) 15_665 . ?
O1 V4 V3 117.10(13) . . ?
O2 V4 V3 40.91(12) 5_556 . ?
O2 V4 V3 124.36(13) 12_667 . ?
V2 V4 V3 79.58(3) . . ?
O6 V4 V3 113.31(3) . 12_667 ?
O1 V4 V3 117.10(13) 15_665 12_667 ?
O1 V4 V3 38.17(12) . 12_667 ?
O2 V4 V3 124.36(13) 5_556 12_667 ?
O2 V4 V3 40.91(12) 12_667 12_667 ?
V2 V4 V3 79.58(3) . 12_667 ?
V3 V4 V3 133.14(6) . 12_667 ?
V3 O1 V4 103.58(19) 12_667 . ?
V3 O1 V2 152.5(2) 12_667 . ?
V4 O1 V2 94.06(18) . . ?
Ge O2 V3 123.8(2) . . ?
Ge O2 V4 134.9(2) . 11_567 ?
V3 O2 V4 98.16(18) . 11_567 ?
Ge O4 V1 130.6(2) . . ?
Ge O4 V2 124.6(2) . . ?
V1 O4 V2 102.89(19) . . ?
Ge O7 Ge 115.9(3) . 16_565 ?
O10A O10A O10B 180.00(6) 11_567 . ?
O10A O10B V1 180.00(3) . . ?
C1 N1 C2 107.8(8) . . ?
C4 N2 C3 107.7(10) . . ?
N1 C1 C4 109.2(9) . . ?
N1 C2 C3 108.7(8) . . ?
C2 C3 N2 108.5(9) . . ?
N2 C4 C1 108.4(11) . . ?

loop_
_geom_bond_atom_site_label_1
_geom_bond_atom_site_label_2
_geom_bond_distance
_geom_bond_site_symmetry_2
_geom_bond_publ_flag
Ge O5 1.728(4) . ?
Ge O2 1.751(4) . ?
Ge O4 1.761(4) . ?
Ge O7 1.763(3) . ?
V1 O9 1.595(8) . ?
V1 O4 1.991(4) 16_565 ?
V1 O4 1.991(4) . ?
V1 O4 1.991(4) 15_665 ?
V1 O4 1.991(4) 2_565 ?
V1 O10B 2.29(5) . ?
V1 V2 3.1161(16) 2_565 ?
V1 V2 3.1161(16) . ?
V2 O8 1.593(6) . ?
V2 O1 1.937(4) 15_665 ?
V2 O1 1.937(4) . ?
V2 O4 1.994(4) . ?
V2 O4 1.994(4) 15_665 ?
V2 V4 2.8283(19) . ?
V3 O3 1.604(6) . ?
V3 O1 1.925(4) 11_567 ?
V3 O1 1.925(4) 15_665 ?
V3 O2 2.003(4) 5_556 ?
V3 O2 2.003(4) . ?
V3 V4 3.0277(7) . ?
V3 V4 3.0277(7) 11_567 ?
V4 O6 1.607(6) . ?
V4 O1 1.928(4) 15_665 ?
V4 O1 1.928(4) . ?
V4 O2 2.004(4) 5_556 ?
V4 O2 2.004(4) 12_667 ?
V4 V3 3.0277(7) 12_667 ?
O1 V3 1.925(4) 12_667 ?
O2 V4 2.004(4) 11_567 ?
O7 Ge 1.763(3) 16_565 ?
O10A O10A 0.7(2) 11_567 ?
O10A O10B 1.08(11) . ?
N1 C1 1.430(15) . ?
N1 C2 1.444(12) . ?
N2 C4 1.439(9) . ?
N2 C3 1.461(9) . ?
C1 C4 1.451(10) . ?
C2 C3 1.458(9) . ?
